data_7026695
loop_
_publ_author_name
'Huang, Liang'
'Wang, Xiao'
'Xie, Guoqiang'
'Xi, Pinxian'
'Li, Zhengpeng'
'Xu, Min'
'Wu, Yongjie'
'Bai, Decheng'
'Zeng, Zhengzhi'

_publ_section_title
;
 A new rhodamine-based chemosensor for Cu2+ and the study of its behaviour
 in living cells.
;
_journal_issue 34
_journal_name_full 'Dalton transactions (Cambridge, England : 2003)'
_journal_page_first 7894
_journal_page_last 7896
_journal_paper_doi 10.1039/c0dt00606h
_journal_volume 39
_journal_year 2010
_chemical_formula_sum 'C31 H30 N4 O3'
_chemical_formula_weight 506.59
_chemical_name_systematic
;
?
;
_space_group_IT_number 2
_symmetry_cell_setting triclinic
_symmetry_space_group_name_Hall '-P 1'
_symmetry_space_group_name_H-M 'P -1'
_atom_sites_solution_hydrogens geom
_atom_sites_solution_primary direct
_atom_sites_solution_secondary difmap
_audit_creation_method SHELXL-97
_cell_angle_alpha 91.311(3)
_cell_angle_beta 109.506(3)
_cell_angle_gamma 94.149(3)
_cell_formula_units_Z 2
_cell_length_a 9.5265(6)
_cell_length_b 11.3885(7)
_cell_length_c 12.5521(7)
_cell_measurement_reflns_used 1570
_cell_measurement_temperature 296(2)
_cell_measurement_theta_max 24.91
_cell_measurement_theta_min 2.28
_cell_volume 1278.68(14)
_computing_cell_refinement 'Bruker SAINT'
_computing_data_collection 'Bruker APEX2'
_computing_data_reduction 'Bruker SAINT'
_computing_molecular_graphics 'Bruker SHELXTL'
_computing_publication_material 'Bruker SHELXTL'
_computing_structure_refinement 'SHELXL-97 (Sheldrick, 2008)'
_computing_structure_solution 'SHELXS-97 (Sheldrick, 2008)'
_diffrn_ambient_temperature 296(2)
_diffrn_measured_fraction_theta_full 0.987
_diffrn_measured_fraction_theta_max 0.987
_diffrn_measurement_device_type 'Bruker APEX-II CCD'
_diffrn_measurement_method '\f and \w scans'
_diffrn_radiation_monochromator graphite
_diffrn_radiation_source 'fine-focus sealed tube'
_diffrn_radiation_type MoK\a
_diffrn_radiation_wavelength 0.71073
_diffrn_reflns_av_R_equivalents 0.0219
_diffrn_reflns_av_sigmaI/netI 0.0477
_diffrn_reflns_limit_h_max 11
_diffrn_reflns_limit_h_min -10
_diffrn_reflns_limit_k_max 13
_diffrn_reflns_limit_k_min -14
_diffrn_reflns_limit_l_max 14
_diffrn_reflns_limit_l_min -15
_diffrn_reflns_number 7247
_diffrn_reflns_theta_full 26.00
_diffrn_reflns_theta_max 26.00
_diffrn_reflns_theta_min 1.72
_exptl_absorpt_coefficient_mu 0.086
_exptl_absorpt_correction_T_max 0.9738
_exptl_absorpt_correction_T_min 0.9680
_exptl_absorpt_correction_type multi-scan
_exptl_absorpt_process_details SADABS
_exptl_crystal_colour yellow
_exptl_crystal_density_diffrn 1.316
_exptl_crystal_density_method 'not measured'
_exptl_crystal_description block
_exptl_crystal_F_000 536
_exptl_crystal_size_max 0.38
_exptl_crystal_size_mid 0.35
_exptl_crystal_size_min 0.31
_refine_diff_density_max 0.194
_refine_diff_density_min -0.234
_refine_diff_density_rms 0.039
_refine_ls_extinction_coef 0.0063(18)
_refine_ls_extinction_expression Fc^*^=kFc[1+0.001xFc^2^\l^3^/sin(2\q)]^-1/4^
_refine_ls_extinction_method SHELXL
_refine_ls_goodness_of_fit_ref 1.164
_refine_ls_hydrogen_treatment constr
_refine_ls_matrix_type full
_refine_ls_number_parameters 348
_refine_ls_number_reflns 4959
_refine_ls_number_restraints 0
_refine_ls_restrained_S_all 1.164
_refine_ls_R_factor_all 0.0854
_refine_ls_R_factor_gt 0.0507
_refine_ls_shift/su_max 0.000
_refine_ls_shift/su_mean 0.000
_refine_ls_structure_factor_coef Fsqd
_refine_ls_weighting_details 'calc w=1/[\s^2^(Fo^2^)+(0.0583P)^2^+0.0000P] where P=(Fo^2^+2Fc^2^)/3'
_refine_ls_weighting_scheme calc
_refine_ls_wR_factor_gt 0.1236
_refine_ls_wR_factor_ref 0.1415
_reflns_number_gt 3164
_reflns_number_total 4959
_reflns_threshold_expression >2sigma(I)
_cod_data_source_file c0dt00606h.txt
_cod_data_source_block p-1
_cod_depositor_comments
;
The following automatic conversions were performed:

'_symmetry_cell_setting' value 'Triclinic' changed to 'triclinic'
according to /home/saulius/struct/CIF-dictionaries/cif_core.dic
dictionary named 'cif_core.dic' version 2.4.2 from 2011-04-26.

Automatic conversion script
Id: cif_fix_values 1891 2012-01-12 08:04:46Z andrius 
;
_cod_original_cell_volume 1278.68(13)
_cod_original_sg_symbol_H-M P-1
_cod_database_code 7026695

loop_
_symmetry_equiv_pos_as_xyz
'x, y, z'
'-x, -y, -z'

loop_
_atom_site_label
_atom_site_type_symbol
_atom_site_fract_x
_atom_site_fract_y
_atom_site_fract_z
_atom_site_U_iso_or_equiv
_atom_site_adp_type
_atom_site_occupancy
_atom_site_symmetry_multiplicity
_atom_site_calc_flag
_atom_site_refinement_flags
C2 C 0.0954(2) 0.83955(16) 0.23607(15) 0.0331(5) Uani 1 1 d .
C3 C 0.2042(2) 0.94003(17) 0.22785(15) 0.0336(5) Uani 1 1 d .
C5 C 0.2173(2) 0.97170(17) 0.12591(15) 0.0337(5) Uani 1 1 d .
C7 C -0.0233(2) 0.75562(17) -0.07966(16) 0.0383(5) Uani 1 1 d .
H7 H -0.0089 0.7865 -0.1435 0.046 Uiso 1 1 calc R
C8 C 0.0470(2) 0.81281(16) 0.02529(15) 0.0329(5) Uani 1 1 d .
C9 C 0.0294(2) 0.77107(17) 0.12289(15) 0.0333(5) Uani 1 1 d .
C10 C 0.2953(2) 1.00841(18) 0.32366(16) 0.0405(5) Uani 1 1 d .
H10 H 0.2887 0.9897 0.3937 0.049 Uiso 1 1 calc R
C12 C 0.3143(2) 1.06504(17) 0.11783(16) 0.0383(5) Uani 1 1 d .
H12 H 0.3200 1.0834 0.0475 0.046 Uiso 1 1 calc R
C13 C -0.0628(2) 0.66647(17) 0.10994(16) 0.0390(5) Uani 1 1 d .
H13 H -0.0769 0.6363 0.1742 0.047 Uiso 1 1 calc R
C14 C 0.3941(2) 1.10166(18) 0.32023(17) 0.0403(5) Uani 1 1 d .
C15 C -0.1152(2) 0.65228(18) -0.09032(16) 0.0383(5) Uani 1 1 d .
C18 C 0.3607(2) 0.70244(18) 0.28127(17) 0.0415(5) Uani 1 1 d .
H18 H 0.3368 0.7522 0.2212 0.050 Uiso 1 1 calc R
C19 C 0.4030(2) 1.13125(17) 0.21400(17) 0.0391(5) Uani 1 1 d .
C21 C -0.0256(2) 0.83462(18) 0.37587(16) 0.0394(5) Uani 1 1 d .
C22 C 0.4870(2) 0.63301(19) 0.30310(17) 0.0446(5) Uani 1 1 d .
C23 C -0.0270(2) 0.88358(17) 0.27588(15) 0.0348(5) Uani 1 1 d .
C24 C -0.1336(2) 0.60598(17) 0.00805(17) 0.0391(5) Uani 1 1 d .
C25 C 0.0956(2) 0.75677(19) 0.41201(17) 0.0416(5) Uani 1 1 d .
C26 C -0.1313(2) 0.96079(19) 0.22466(17) 0.0459(6) Uani 1 1 d .
H26 H -0.1323 0.9945 0.1577 0.055 Uiso 1 1 calc R
C27 C -0.2306(2) 0.49381(19) 0.00059(19) 0.0537(6) Uani 1 1 d .
H27A H -0.2314 0.4758 0.0747 0.081 Uiso 1 1 calc R
H27B H -0.1918 0.4305 -0.0298 0.081 Uiso 1 1 calc R
H27C H -0.3306 0.5035 -0.0480 0.081 Uiso 1 1 calc R
C28 C 0.4877(3) 1.1708(2) 0.42601(17) 0.0585(7) Uani 1 1 d .
H28A H 0.4765 1.1329 0.4906 0.088 Uiso 1 1 calc R
H28B H 0.4561 1.2491 0.4244 0.088 Uiso 1 1 calc R
H28C H 0.5907 1.1748 0.4309 0.088 Uiso 1 1 calc R
C29 C -0.1761(3) 0.6340(2) -0.30014(17) 0.0558(6) Uani 1 1 d .
H29A H -0.1765 0.7191 -0.3015 0.067 Uiso 1 1 calc R
H29B H -0.2622 0.6003 -0.3622 0.067 Uiso 1 1 calc R
C30 C -0.2337(3) 0.9375(2) 0.3749(2) 0.0652(7) Uani 1 1 d .
H30 H -0.3048 0.9559 0.4070 0.078 Uiso 1 1 calc R
C31 C -0.1289(3) 0.8615(2) 0.42683(19) 0.0589(7) Uani 1 1 d .
H31 H -0.1272 0.8289 0.4945 0.071 Uiso 1 1 calc R
C32 C 0.5040(3) 1.2715(2) 0.1022(2) 0.0572(6) Uani 1 1 d .
H32A H 0.5438 1.3534 0.1158 0.069 Uiso 1 1 calc R
H32B H 0.4028 1.2690 0.0489 0.069 Uiso 1 1 calc R
C33 C 0.6394(3) 0.5036(2) 0.3957(2) 0.0684(8) Uani 1 1 d .
H33 H 0.6819 0.4477 0.4469 0.082 Uiso 1 1 calc R
C34 C -0.0378(3) 0.5991(2) -0.3179(2) 0.0734(8) Uani 1 1 d .
H34A H 0.0477 0.6278 -0.2544 0.110 Uiso 1 1 calc R
H34B H -0.0301 0.6322 -0.3856 0.110 Uiso 1 1 calc R
H34C H -0.0417 0.5147 -0.3253 0.110 Uiso 1 1 calc R
C35 C 0.5929(3) 0.6276(3) 0.2544(2) 0.0707(8) Uani 1 1 d .
H35 H 0.6011 0.6689 0.1934 0.085 Uiso 1 1 calc R
C36 C -0.2341(3) 0.9868(2) 0.27501(19) 0.0610(7) Uani 1 1 d .
H36 H -0.3053 1.0386 0.2413 0.073 Uiso 1 1 calc R
C37 C 0.5969(3) 1.2054(2) 0.0496(2) 0.0740(8) Uani 1 1 d .
H37A H 0.6982 1.2099 0.1004 0.111 Uiso 1 1 calc R
H37B H 0.5943 1.2397 -0.0202 0.111 Uiso 1 1 calc R
H37C H 0.5577 1.1244 0.0348 0.111 Uiso 1 1 calc R
C38 C 0.6912(3) 0.5435(3) 0.3175(3) 0.0779(9) Uani 1 1 d .
H38 H 0.7767 0.5215 0.3049 0.093 Uiso 1 1 calc R
N1 N -0.1901(2) 0.59640(17) -0.19402(15) 0.0569(5) Uani 1 1 d .
H1 H -0.2493 0.5350 -0.1964 0.068 Uiso 1 1 calc R
N2 N 0.4991(2) 1.22564(16) 0.20706(15) 0.0537(5) Uani 1 1 d .
H2 H 0.5596 1.2590 0.2692 0.064 Uiso 1 1 calc R
N3 N 0.16368(17) 0.76163(14) 0.33016(12) 0.0355(4) Uani 1 1 d .
N4 N 0.28238(18) 0.69439(14) 0.34584(13) 0.0391(4) Uani 1 1 d .
O3 O 0.51280(17) 0.55726(14) 0.38973(13) 0.0596(5) Uani 1 1 d .
O1 O 0.13528(16) 0.91371(12) 0.02420(10) 0.0429(4) Uani 1 1 d .
O2 O 0.13344(18) 0.69943(15) 0.49574(13) 0.0636(5) Uani 1 1 d .

loop_
_atom_site_aniso_label
_atom_site_aniso_U_11
_atom_site_aniso_U_22
_atom_site_aniso_U_33
_atom_site_aniso_U_23
_atom_site_aniso_U_13
_atom_site_aniso_U_12
C2 0.0337(11) 0.0334(11) 0.0327(10) 0.0043(9) 0.0115(9) 0.0041(9)
C3 0.0341(11) 0.0334(11) 0.0327(10) 0.0008(9) 0.0103(9) 0.0029(9)
C5 0.0356(11) 0.0336(11) 0.0308(10) -0.0006(9) 0.0103(9) 0.0016(9)
C7 0.0424(12) 0.0412(12) 0.0330(11) 0.0018(9) 0.0152(9) 0.0027(10)
C8 0.0313(10) 0.0328(11) 0.0345(11) 0.0012(9) 0.0117(9) -0.0002(9)
C9 0.0333(11) 0.0339(11) 0.0326(11) 0.0008(9) 0.0113(9) 0.0014(9)
C10 0.0445(12) 0.0443(13) 0.0330(11) 0.0015(10) 0.0135(10) 0.0032(10)
C12 0.0405(12) 0.0382(12) 0.0386(11) 0.0023(10) 0.0171(10) -0.0003(10)
C13 0.0413(12) 0.0385(12) 0.0397(11) 0.0048(10) 0.0175(10) 0.0002(10)
C14 0.0357(11) 0.0392(12) 0.0419(12) -0.0040(10) 0.0089(10) 0.0005(10)
C15 0.0338(11) 0.0405(12) 0.0385(11) -0.0070(10) 0.0106(9) 0.0004(9)
C18 0.0427(12) 0.0422(13) 0.0381(12) -0.0012(10) 0.0121(10) 0.0030(10)
C19 0.0330(11) 0.0351(12) 0.0515(13) -0.0016(10) 0.0182(10) 0.0007(9)
C21 0.0431(12) 0.0437(13) 0.0355(11) 0.0045(9) 0.0177(10) 0.0079(10)
C22 0.0442(13) 0.0445(13) 0.0433(12) 0.0026(11) 0.0119(10) 0.0060(10)
C23 0.0362(11) 0.0359(11) 0.0324(11) 0.0006(9) 0.0118(9) 0.0022(9)
C24 0.0365(11) 0.0345(12) 0.0455(12) -0.0003(10) 0.0135(10) -0.0002(9)
C25 0.0434(12) 0.0473(13) 0.0375(12) 0.0085(10) 0.0176(10) 0.0039(10)
C26 0.0502(13) 0.0522(14) 0.0396(12) 0.0120(10) 0.0179(10) 0.0153(11)
C27 0.0513(14) 0.0470(14) 0.0594(14) -0.0056(12) 0.0177(12) -0.0112(11)
C28 0.0587(15) 0.0583(15) 0.0502(14) -0.0099(12) 0.0111(12) -0.0095(12)
C29 0.0615(16) 0.0566(15) 0.0412(13) -0.0061(11) 0.0075(11) 0.0042(12)
C30 0.0678(17) 0.0824(19) 0.0658(16) 0.0146(14) 0.0433(14) 0.0330(15)
C31 0.0671(16) 0.0751(18) 0.0481(13) 0.0181(13) 0.0340(13) 0.0176(14)
C32 0.0542(14) 0.0431(14) 0.0768(17) 0.0103(12) 0.0266(13) -0.0054(12)
C33 0.0469(15) 0.0679(18) 0.0810(19) -0.0057(15) 0.0062(14) 0.0214(13)
C34 0.087(2) 0.079(2) 0.0654(17) 0.0070(14) 0.0375(15) 0.0175(16)
C35 0.0648(17) 0.085(2) 0.0758(18) 0.0065(16) 0.0406(15) 0.0092(16)
C36 0.0608(16) 0.0715(17) 0.0611(15) 0.0196(13) 0.0270(13) 0.0349(14)
C37 0.0723(18) 0.0764(19) 0.088(2) 0.0169(16) 0.0462(16) 0.0035(15)
C38 0.0510(16) 0.087(2) 0.104(2) -0.0053(18) 0.0339(17) 0.0239(15)
N1 0.0603(13) 0.0599(13) 0.0463(11) -0.0139(10) 0.0181(10) -0.0168(10)
N2 0.0496(11) 0.0496(12) 0.0593(12) -0.0058(10) 0.0192(10) -0.0149(9)
N3 0.0355(9) 0.0386(10) 0.0338(9) 0.0054(7) 0.0123(7) 0.0077(8)
N4 0.0342(9) 0.0395(10) 0.0416(10) -0.0013(8) 0.0098(8) 0.0045(8)
O3 0.0577(10) 0.0566(10) 0.0630(10) 0.0085(9) 0.0158(8) 0.0155(8)
O1 0.0533(9) 0.0420(8) 0.0306(7) -0.0010(6) 0.0139(7) -0.0126(7)
O2 0.0695(11) 0.0793(12) 0.0546(10) 0.0370(9) 0.0315(9) 0.0263(9)

loop_
_atom_type_symbol
_atom_type_description
_atom_type_scat_dispersion_real
_atom_type_scat_dispersion_imag
_atom_type_scat_source
C C 0.0033 0.0016 'International Tables Vol C Tables 4.2.6.8 and 6.1.1.4'
H H 0.0000 0.0000 'International Tables Vol C Tables 4.2.6.8 and 6.1.1.4'
N N 0.0061 0.0033 'International Tables Vol C Tables 4.2.6.8 and 6.1.1.4'
O O 0.0106 0.0060 'International Tables Vol C Tables 4.2.6.8 and 6.1.1.4'

loop_
_geom_angle_atom_site_label_1
_geom_angle_atom_site_label_2
_geom_angle_atom_site_label_3
_geom_angle
N3 C2 C3 112.64(15)
N3 C2 C9 112.05(15)
C3 C2 C9 109.85(15)
N3 C2 C23 99.20(14)
C3 C2 C23 111.62(15)
C9 C2 C23 111.13(15)
C5 C3 C10 115.87(18)
C5 C3 C2 122.32(17)
C10 C3 C2 121.79(17)
O1 C5 C3 122.97(17)
O1 C5 C12 114.57(16)
C3 C5 C12 122.46(17)
C8 C7 C15 120.52(18)
C8 C7 H7 119.7
C15 C7 H7 119.7
O1 C8 C9 123.08(16)
O1 C8 C7 114.71(16)
C9 C8 C7 122.21(18)
C8 C9 C13 116.12(17)
C8 C9 C2 122.03(17)
C13 C9 C2 121.67(16)
C14 C10 C3 123.91(19)
C14 C10 H10 118.0
C3 C10 H10 118.0
C5 C12 C19 120.41(18)
C5 C12 H12 119.8
C19 C12 H12 119.8
C24 C13 C9 123.84(18)
C24 C13 H13 118.1
C9 C13 H13 118.1
C10 C14 C19 118.20(18)
C10 C14 C28 120.96(19)
C19 C14 C28 120.83(19)
N1 C15 C7 121.48(19)
N1 C15 C24 119.75(18)
C7 C15 C24 118.76(17)
N4 C18 C22 118.7(2)
N4 C18 H18 120.7
C22 C18 H18 120.7
N2 C19 C12 121.05(19)
N2 C19 C14 119.81(18)
C12 C19 C14 119.14(18)
C23 C21 C31 121.0(2)
C23 C21 C25 109.42(17)
C31 C21 C25 129.58(19)
C35 C22 O3 109.8(2)
C35 C22 C18 132.1(2)
O3 C22 C18 118.07(19)
C26 C23 C21 120.46(18)
C26 C23 C2 128.29(17)
C21 C23 C2 111.25(17)
C13 C24 C15 118.54(18)
C13 C24 C27 120.93(18)
C15 C24 C27 120.53(18)
O2 C25 N3 125.35(19)
O2 C25 C21 129.01(19)
N3 C25 C21 105.64(17)
C36 C26 C23 118.42(19)
C36 C26 H26 120.8
C23 C26 H26 120.8
C24 C27 H27A 109.5
C24 C27 H27B 109.5
H27A C27 H27B 109.5
C24 C27 H27C 109.5
H27A C27 H27C 109.5
H27B C27 H27C 109.5
C14 C28 H28A 109.5
C14 C28 H28B 109.5
H28A C28 H28B 109.5
C14 C28 H28C 109.5
H28A C28 H28C 109.5
H28B C28 H28C 109.5
N1 C29 C34 113.2(2)
N1 C29 H29A 108.9
C34 C29 H29A 108.9
N1 C29 H29B 108.9
C34 C29 H29B 108.9
H29A C29 H29B 107.8
C31 C30 C36 120.4(2)
C31 C30 H30 119.8
C36 C30 H30 119.8
C30 C31 C21 118.3(2)
C30 C31 H31 120.8
C21 C31 H31 120.8
N2 C32 C37 113.8(2)
N2 C32 H32A 108.8
C37 C32 H32A 108.8
N2 C32 H32B 108.8
C37 C32 H32B 108.8
H32A C32 H32B 107.7
C38 C33 O3 109.2(2)
C38 C33 H33 125.4
O3 C33 H33 125.4
C29 C34 H34A 109.5
C29 C34 H34B 109.5
H34A C34 H34B 109.5
C29 C34 H34C 109.5
H34A C34 H34C 109.5
H34B C34 H34C 109.5
C22 C35 C38 105.0(2)
C22 C35 H35 127.5
C38 C35 H35 127.5
C26 C36 C30 121.3(2)
C26 C36 H36 119.3
C30 C36 H36 119.3
C32 C37 H37A 109.5
C32 C37 H37B 109.5
H37A C37 H37B 109.5
C32 C37 H37C 109.5
H37A C37 H37C 109.5
H37B C37 H37C 109.5
C33 C38 C35 108.5(2)
C33 C38 H38 125.8
C35 C38 H38 125.8
C15 N1 C29 124.43(18)
C15 N1 H1 117.8
C29 N1 H1 117.8
C19 N2 C32 124.06(18)
C19 N2 H2 118.0
C32 N2 H2 118.0
N4 N3 C25 116.42(16)
N4 N3 C2 129.09(15)
C25 N3 C2 114.49(16)
C18 N4 N3 120.61(17)
C22 O3 C33 107.41(19)
C8 O1 C5 118.50(14)

loop_
_geom_bond_atom_site_label_1
_geom_bond_atom_site_label_2
_geom_bond_distance
C2 N3 1.491(2)
C2 C3 1.516(3)
C2 C9 1.518(2)
C2 C23 1.524(3)
C3 C5 1.380(3)
C3 C10 1.403(3)
C5 O1 1.377(2)
C5 C12 1.385(3)
C7 C8 1.384(3)
C7 C15 1.391(3)
C7 H7 0.9300
C8 O1 1.377(2)
C8 C9 1.381(2)
C9 C13 1.401(3)
C10 C14 1.378(3)
C10 H10 0.9300
C12 C19 1.387(3)
C12 H12 0.9300
C13 C24 1.372(3)
C13 H13 0.9300
C14 C19 1.411(3)
C14 C28 1.496(3)
C15 N1 1.373(2)
C15 C24 1.412(3)
C18 N4 1.272(2)
C18 C22 1.441(3)
C18 H18 0.9300
C19 N2 1.384(2)
C21 C23 1.381(2)
C21 C31 1.388(3)
C21 C25 1.463(3)
C22 C35 1.347(3)
C22 O3 1.372(2)
C23 C26 1.379(3)
C24 C27 1.504(3)
C25 O2 1.214(2)
C25 N3 1.386(2)
C26 C36 1.375(3)
C26 H26 0.9300
C27 H27A 0.9600
C27 H27B 0.9600
C27 H27C 0.9600
C28 H28A 0.9600
C28 H28B 0.9600
C28 H28C 0.9600
C29 N1 1.453(3)
C29 C34 1.487(3)
C29 H29A 0.9700
C29 H29B 0.9700
C30 C31 1.373(3)
C30 C36 1.384(3)
C30 H30 0.9300
C31 H31 0.9300
C32 N2 1.441(3)
C32 C37 1.500(3)
C32 H32A 0.9700
C32 H32B 0.9700
C33 C38 1.313(3)
C33 O3 1.373(3)
C33 H33 0.9300
C34 H34A 0.9600
C34 H34B 0.9600
C34 H34C 0.9600
C35 C38 1.445(4)
C35 H35 0.9300
C36 H36 0.9300
C37 H37A 0.9600
C37 H37B 0.9600
C37 H37C 0.9600
C38 H38 0.9300
N1 H1 0.8600
N2 H2 0.8600
N3 N4 1.374(2)

loop_
_geom_torsion_atom_site_label_1
_geom_torsion_atom_site_label_2
_geom_torsion_atom_site_label_3
_geom_torsion_atom_site_label_4
_geom_torsion
N3 C2 C3 C5 135.37(18)
C9 C2 C3 C5 9.7(2)
C23 C2 C3 C5 -114.0(2)
N3 C2 C3 C10 -46.1(2)
C9 C2 C3 C10 -171.80(17)
C23 C2 C3 C10 64.5(2)
C10 C3 C5 O1 -179.76(17)
C2 C3 C5 O1 -1.2(3)
C10 C3 C5 C12 0.0(3)
C2 C3 C5 C12 178.62(17)
C15 C7 C8 O1 179.73(17)
C15 C7 C8 C9 -0.1(3)
O1 C8 C9 C13 -179.27(17)
C7 C8 C9 C13 0.6(3)
O1 C8 C9 C2 5.7(3)
C7 C8 C9 C2 -174.47(17)
N3 C2 C9 C8 -137.84(18)
C3 C2 C9 C8 -11.8(2)
C23 C2 C9 C8 112.2(2)
N3 C2 C9 C13 47.4(2)
C3 C2 C9 C13 173.39(17)
C23 C2 C9 C13 -62.6(2)
C5 C3 C10 C14 -0.4(3)
C2 C3 C10 C14 -178.97(18)
O1 C5 C12 C19 179.68(17)
C3 C5 C12 C19 -0.1(3)
C8 C9 C13 C24 0.1(3)
C2 C9 C13 C24 175.17(18)
C3 C10 C14 C19 0.8(3)
C3 C10 C14 C28 179.91(19)
C8 C7 C15 N1 177.69(18)
C8 C7 C15 C24 -1.0(3)
C5 C12 C19 N2 -179.21(18)
C5 C12 C19 C14 0.5(3)
C10 C14 C19 N2 178.91(18)
C28 C14 C19 N2 -0.2(3)
C10 C14 C19 C12 -0.8(3)
C28 C14 C19 C12 -179.97(19)
N4 C18 C22 C35 -176.0(2)
N4 C18 C22 O3 2.9(3)
C31 C21 C23 C26 0.2(3)
C25 C21 C23 C26 -179.82(18)
C31 C21 C23 C2 -179.28(19)
C25 C21 C23 C2 0.7(2)
N3 C2 C23 C26 179.7(2)
C3 C2 C23 C26 60.8(3)
C9 C2 C23 C26 -62.2(3)
N3 C2 C23 C21 -0.85(19)
C3 C2 C23 C21 -119.78(18)
C9 C2 C23 C21 117.20(18)
C9 C13 C24 C15 -1.2(3)
C9 C13 C24 C27 179.77(19)
N1 C15 C24 C13 -177.09(18)
C7 C15 C24 C13 1.6(3)
N1 C15 C24 C27 1.9(3)
C7 C15 C24 C27 -179.36(18)
C23 C21 C25 O2 179.1(2)
C31 C21 C25 O2 -0.9(4)
C23 C21 C25 N3 -0.2(2)
C31 C21 C25 N3 179.8(2)
C21 C23 C26 C36 -0.5(3)
C2 C23 C26 C36 178.8(2)
C36 C30 C31 C21 -0.9(4)
C23 C21 C31 C30 0.5(3)
C25 C21 C31 C30 -179.5(2)
O3 C22 C35 C38 -0.9(3)
C18 C22 C35 C38 178.1(2)
C23 C26 C36 C30 0.2(4)
C31 C30 C36 C26 0.5(4)
O3 C33 C38 C35 -0.8(3)
C22 C35 C38 C33 1.1(3)
C7 C15 N1 C29 3.3(3)
C24 C15 N1 C29 -178.0(2)
C34 C29 N1 C15 78.6(3)
C12 C19 N2 C32 7.3(3)
C14 C19 N2 C32 -172.5(2)
C37 C32 N2 C19 -83.2(3)
O2 C25 N3 N4 0.8(3)
C21 C25 N3 N4 -179.86(15)
O2 C25 N3 C2 -179.7(2)
C21 C25 N3 C2 -0.3(2)
C3 C2 N3 N4 -61.7(2)
C9 C2 N3 N4 62.8(2)
C23 C2 N3 N4 -179.84(17)
C3 C2 N3 C25 118.88(18)
C9 C2 N3 C25 -116.65(17)
C23 C2 N3 C25 0.72(19)
C22 C18 N4 N3 178.04(16)
C25 N3 N4 C18 -172.96(17)
C2 N3 N4 C18 7.6(3)
C35 C22 O3 C33 0.4(3)
C18 C22 O3 C33 -178.69(19)
C38 C33 O3 C22 0.3(3)
C9 C8 O1 C5 4.2(3)
C7 C8 O1 C5 -175.64(16)
C3 C5 O1 C8 -6.5(3)
C12 C5 O1 C8 173.69(16)
